data_4084774
loop_
_publ_author_name
'Hao, Jingjun'
'Vabre, Boris'
'Zargarian, Davit'

_publ_section_title
;
 POCOP-Ligated Nickel Siloxide Complexes: Syntheses, Characterization, and
 Reactivities
;
_journal_issue 22
_journal_name_full Organometallics
_journal_page_first 6568
_journal_paper_doi 10.1021/om500916d
_journal_volume 33
_journal_year 2014
_chemical_compound_source 'Synthesized by the authors. See text'
_chemical_formula_moiety 'C21 H40 Ni O3 P2 Si'
_chemical_formula_sum 'C21 H40 Ni O3 P2 Si'
_chemical_formula_weight 489.27
_chemical_name_systematic
;
 ?
;
_space_group_crystal_system orthorhombic
_space_group_IT_number 61
_space_group_name_Hall '-P 2ac 2ab'
_space_group_name_H-M_alt 'P b c a'
_symmetry_space_group_name_Hall '-P 2ac 2ab'
_symmetry_space_group_name_H-M 'P b c a'
_atom_sites_solution_hydrogens geom
_audit_creation_method SHELXL-2012
_cell_angle_alpha 90
_cell_angle_beta 90
_cell_angle_gamma 90
_cell_formula_units_Z 8
_cell_length_a 15.3095(2)
_cell_length_b 17.2789(3)
_cell_length_c 20.0357(3)
_cell_measurement_reflns_used 9471
_cell_measurement_temperature 100
_cell_measurement_theta_max 70.86
_cell_measurement_theta_min 5.58
_cell_volume 5300.07(14)
_computing_cell_refinement 'SAINT V7.68A(Bruker AXS, )'
_computing_data_collection 'APEX2  (Bruker AXS, 0)'
_computing_data_reduction 'SAINT V7.68A(Bruker AXS, )'
_computing_molecular_graphics 'SHELXTL  (Bruker AXS, 2003)'
_computing_publication_material 'UdMX (Maris, 2004)'
_computing_structure_refinement 'SHELXL-2012 (Sheldrick, 2008)'
_computing_structure_solution 'SHELXS97 (Sheldrick, 2008)'
_diffrn_ambient_temperature 100
_diffrn_detector_area_resol_mean 8.3
_diffrn_measured_fraction_theta_full 0.997
_diffrn_measured_fraction_theta_max 0.996
_diffrn_measurement_device_type 'Bruker APEX II'
_diffrn_measurement_method \w
_diffrn_radiation_type CuK\a
_diffrn_radiation_wavelength 1.54178
_diffrn_reflns_av_R_equivalents 0.025
_diffrn_reflns_av_unetI/netI 0.0086
_diffrn_reflns_Laue_measured_fraction_full 0.997
_diffrn_reflns_Laue_measured_fraction_max 0.996
_diffrn_reflns_limit_h_max 18
_diffrn_reflns_limit_h_min -18
_diffrn_reflns_limit_k_max 21
_diffrn_reflns_limit_k_min -20
_diffrn_reflns_limit_l_max 24
_diffrn_reflns_limit_l_min -24
_diffrn_reflns_number 105747
_diffrn_reflns_point_group_measured_fraction_full 0.997
_diffrn_reflns_point_group_measured_fraction_max 0.996
_diffrn_reflns_theta_full 67.679
_diffrn_reflns_theta_max 71.136
_diffrn_reflns_theta_min 4.445
_exptl_absorpt_coefficient_mu 2.765
_exptl_absorpt_correction_T_max 0.7176
_exptl_absorpt_correction_T_min 0.6602
_exptl_absorpt_correction_type multi-scan
_exptl_absorpt_process_details 'Sadabs (Sheldrick, 2008)'
_exptl_crystal_colour yellow
_exptl_crystal_density_diffrn 1.226
_exptl_crystal_description plate
_exptl_crystal_F_000 2096
_exptl_crystal_size_max 0.14
_exptl_crystal_size_mid 0.12
_exptl_crystal_size_min 0.12
_refine_diff_density_max 0.402
_refine_diff_density_min -0.207
_refine_diff_density_rms 0.049
_refine_ls_extinction_method none
_refine_ls_goodness_of_fit_ref 1.044
_refine_ls_hydrogen_treatment constr
_refine_ls_matrix_type full
_refine_ls_number_parameters 264
_refine_ls_number_reflns 5126
_refine_ls_number_restraints 0
_refine_ls_restrained_S_all 1.044
_refine_ls_R_factor_all 0.0266
_refine_ls_R_factor_gt 0.0262
_refine_ls_shift/su_max 0.001
_refine_ls_shift/su_mean 0.000
_refine_ls_structure_factor_coef Fsqd
_refine_ls_weighting_details
;
 w=1/[\s^2^(Fo^2^)+(0.0458P)^2^+2.2598P]
 where P=(Fo^2^+2Fc^2^)/3
;
_refine_ls_weighting_scheme calc
_refine_ls_wR_factor_gt 0.0738
_refine_ls_wR_factor_ref 0.0742
_reflns_Friedel_coverage 0.000
_reflns_number_gt 5024
_reflns_number_total 5126
_cod_data_source_file om500916d_si_002.cif
_cod_data_source_block BOR108
_cod_depositor_comments 'Adding full bibliography for 4084774--4084780.cif.'
_cod_original_sg_symbol_H-M Pbca
_cod_database_code 4084774
_shelx_space_group_comment
;
The symmetry employed for this shelxl refinement is uniquely defined
by the following loop, which should always be used as a source of
symmetry information in preference to the above space-group names.
They are only intended as comments.
;
_shelx_estimated_absorpt_t_min 0.698
_shelx_estimated_absorpt_t_max 0.733

loop_
_space_group_symop_operation_xyz
'x, y, z'
'-x+1/2, -y, z+1/2'
'-x, y+1/2, -z+1/2'
'x+1/2, -y+1/2, -z'
'-x, -y, -z'
'x-1/2, y, -z-1/2'
'x, -y-1/2, z-1/2'
'-x-1/2, y-1/2, z'

loop_
_atom_site_label
_atom_site_type_symbol
_atom_site_fract_x
_atom_site_fract_y
_atom_site_fract_z
_atom_site_U_iso_or_equiv
_atom_site_adp_type
_atom_site_occupancy
_atom_site_site_symmetry_order
_atom_site_calc_flag
_atom_site_refinement_flags_posn
_atom_site_refinement_flags_adp
Ni1 Ni 0.38542(2) 0.19930(2) 0.39477(2) 0.01429(7) Uani 1 1 d . .
P1 P 0.48265(2) 0.26331(2) 0.33983(2) 0.01517(8) Uani 1 1 d . .
P2 P 0.29266(2) 0.16153(2) 0.46868(2) 0.01780(8) Uani 1 1 d . .
Si1 Si 0.37731(2) 0.04115(2) 0.29575(2) 0.02229(9) Uani 1 1 d . .
C6 C 0.46286(8) 0.33876(7) 0.44621(6) 0.0170(2) Uani 1 1 d . .
C2 C 0.35600(8) 0.28383(7) 0.51673(6) 0.0173(2) Uani 1 1 d . .
C1 C 0.40274(8) 0.27919(7) 0.45679(6) 0.0162(2) Uani 1 1 d . .
C5 C 0.47562(8) 0.39961(7) 0.49030(6) 0.0200(2) Uani 1 1 d . .
H5 H 0.5168 0.4393 0.4809 0.024 Uiso 1 1 calc R U
C3 C 0.36602(8) 0.34309(7) 0.56267(6) 0.0205(3) Uani 1 1 d . .
H3 H 0.3326 0.3441 0.6026 0.025 Uiso 1 1 calc R U
C4 C 0.42626(8) 0.40094(7) 0.54882(6) 0.0217(3) Uani 1 1 d . .
H4 H 0.4340 0.4421 0.5797 0.026 Uiso 1 1 calc R U
C8 C 0.36929(12) -0.04489(9) 0.35272(8) 0.0375(4) Uani 1 1 d . .
H8A H 0.4127 -0.0401 0.3885 0.056 Uiso 1 1 calc R U
H8B H 0.3804 -0.0923 0.3272 0.056 Uiso 1 1 calc R U
H8C H 0.3106 -0.0472 0.3722 0.056 Uiso 1 1 calc R U
C7 C 0.28915(13) 0.03096(10) 0.23182(8) 0.0426(4) Uani 1 1 d . .
H7A H 0.2320 0.0341 0.2537 0.064 Uiso 1 1 calc R U
H7B H 0.2948 -0.0192 0.2094 0.064 Uiso 1 1 calc R U
H7C H 0.2944 0.0726 0.1989 0.064 Uiso 1 1 calc R U
C9 C 0.48303(12) 0.03248(9) 0.24916(10) 0.0435(4) Uani 1 1 d . .
H9A H 0.4907 0.0777 0.2203 0.065 Uiso 1 1 calc R U
H9B H 0.4822 -0.0145 0.2218 0.065 Uiso 1 1 calc R U
H9C H 0.5315 0.0297 0.2810 0.065 Uiso 1 1 calc R U
C15 C 0.65689(9) 0.26789(9) 0.29377(8) 0.0350(3) Uani 1 1 d . .
H15A H 0.6698 0.3086 0.3264 0.052 Uiso 1 1 calc R U
H15B H 0.6367 0.2915 0.2521 0.052 Uiso 1 1 calc R U
H15C H 0.7099 0.2377 0.2852 0.052 Uiso 1 1 calc R U
C11 C 0.36646(9) 0.36155(8) 0.27977(8) 0.0297(3) Uani 1 1 d . .
H11A H 0.3492 0.3910 0.2401 0.045 Uiso 1 1 calc R U
H11B H 0.3791 0.3974 0.3164 0.045 Uiso 1 1 calc R U
H11C H 0.3188 0.3269 0.2928 0.045 Uiso 1 1 calc R U
C13 C 0.58569(8) 0.21474(7) 0.32140(7) 0.0214(3) Uani 1 1 d . .
H13 H 0.5734 0.1747 0.2866 0.026 Uiso 1 1 calc R U
C14 C 0.61648(9) 0.17200(10) 0.38410(8) 0.0343(3) Uani 1 1 d . .
H14A H 0.6689 0.1417 0.3736 0.051 Uiso 1 1 calc R U
H14B H 0.5702 0.1372 0.3996 0.051 Uiso 1 1 calc R U
H14C H 0.6301 0.2097 0.4192 0.051 Uiso 1 1 calc R U
C10 C 0.44825(9) 0.31369(7) 0.26402(6) 0.0214(3) Uani 1 1 d . .
H10 H 0.4960 0.3496 0.2498 0.026 Uiso 1 1 calc R U
C12 C 0.43112(11) 0.25587(9) 0.20767(7) 0.0306(3) Uani 1 1 d . .
H12A H 0.3886 0.2172 0.2226 0.046 Uiso 1 1 calc R U
H12B H 0.4859 0.2300 0.1956 0.046 Uiso 1 1 calc R U
H12C H 0.4080 0.2834 0.1687 0.046 Uiso 1 1 calc R U
C20 C 0.31510(11) 0.07064(8) 0.51153(7) 0.0299(3) Uani 1 1 d . .
H20 H 0.3074 0.0278 0.4785 0.036 Uiso 1 1 calc R U
C23 C 0.17684(9) 0.16236(10) 0.44770(7) 0.0334(3) Uani 1 1 d . .
H23 H 0.1426 0.1538 0.4896 0.040 Uiso 1 1 calc R U
C22 C 0.25375(13) 0.05483(10) 0.57028(8) 0.0438(4) Uani 1 1 d . .
H22A H 0.2676 0.0043 0.5898 0.066 Uiso 1 1 calc R U
H22B H 0.1931 0.0548 0.5545 0.066 Uiso 1 1 calc R U
H22C H 0.2612 0.0953 0.6041 0.066 Uiso 1 1 calc R U
C21 C 0.41019(12) 0.07021(11) 0.53400(9) 0.0448(4) Uani 1 1 d . .
H21A H 0.4197 0.1120 0.5663 0.067 Uiso 1 1 calc R U
H21B H 0.4483 0.0780 0.4953 0.067 Uiso 1 1 calc R U
H21C H 0.4238 0.0204 0.5549 0.067 Uiso 1 1 calc R U
C24 C 0.15639(12) 0.09623(15) 0.39920(10) 0.0622(7) Uani 1 1 d . .
H24A H 0.0953 0.0997 0.3850 0.093 Uiso 1 1 calc R U
H24B H 0.1663 0.0465 0.4215 0.093 Uiso 1 1 calc R U
H24C H 0.1946 0.1002 0.3601 0.093 Uiso 1 1 calc R U
C25 C 0.15242(11) 0.24183(14) 0.41944(9) 0.0524(5) Uani 1 1 d . .
H25A H 0.1812 0.2492 0.3762 0.079 Uiso 1 1 calc R U
H25B H 0.1715 0.2823 0.4504 0.079 Uiso 1 1 calc R U
H25C H 0.0890 0.2448 0.4136 0.079 Uiso 1 1 calc R U
O2 O 0.29642(6) 0.22501(5) 0.53027(4) 0.02013(19) Uani 1 1 d . .
O1 O 0.51269(6) 0.33632(5) 0.38803(4) 0.01975(19) Uani 1 1 d . .
O3 O 0.36696(7) 0.12145(5) 0.33309(5) 0.0271(2) Uani 1 1 d . .

loop_
_atom_site_aniso_label
_atom_site_aniso_U_11
_atom_site_aniso_U_22
_atom_site_aniso_U_33
_atom_site_aniso_U_23
_atom_site_aniso_U_13
_atom_site_aniso_U_12
Ni1 0.01519(12) 0.01411(12) 0.01359(12) -0.00221(7) 0.00217(7) -0.00344(7)
P1 0.01477(15) 0.01455(15) 0.01617(15) -0.00188(10) 0.00270(10) -0.00290(10)
P2 0.01856(16) 0.02041(16) 0.01442(15) -0.00103(11) 0.00337(11) -0.00539(11)
Si1 0.0328(2) 0.01635(17) 0.01769(17) -0.00385(13) 0.00295(13) -0.00540(13)
C6 0.0153(5) 0.0172(5) 0.0184(6) -0.0010(4) -0.0005(5) 0.0013(4)
C2 0.0169(5) 0.0178(5) 0.0171(6) 0.0002(5) -0.0003(5) 0.0011(5)
C1 0.0161(5) 0.0161(5) 0.0164(5) -0.0022(4) -0.0014(4) 0.0008(4)
C5 0.0178(6) 0.0162(5) 0.0259(6) -0.0045(5) -0.0023(5) 0.0000(4)
C3 0.0223(6) 0.0226(6) 0.0167(6) -0.0034(5) 0.0000(5) 0.0047(5)
C4 0.0235(6) 0.0187(6) 0.0229(6) -0.0075(5) -0.0045(5) 0.0041(5)
C8 0.0590(10) 0.0243(7) 0.0292(8) 0.0027(6) 0.0061(7) 0.0008(7)
C7 0.0635(11) 0.0405(9) 0.0237(7) -0.0010(6) -0.0103(7) -0.0201(8)
C9 0.0527(10) 0.0259(7) 0.0518(10) -0.0054(7) 0.0240(8) 0.0015(7)
C15 0.0206(7) 0.0380(8) 0.0463(9) 0.0018(7) 0.0119(6) -0.0035(6)
C11 0.0274(7) 0.0264(7) 0.0352(8) 0.0036(6) -0.0028(6) 0.0029(6)
C13 0.0171(6) 0.0210(6) 0.0262(6) -0.0038(5) 0.0042(5) -0.0003(5)
C14 0.0234(7) 0.0379(8) 0.0417(9) 0.0081(7) -0.0006(6) 0.0063(6)
C10 0.0239(6) 0.0196(6) 0.0206(6) 0.0036(5) 0.0008(5) -0.0028(5)
C12 0.0424(8) 0.0297(7) 0.0197(6) 0.0014(5) -0.0031(6) -0.0030(6)
C20 0.0504(9) 0.0188(6) 0.0205(6) 0.0009(5) 0.0100(6) -0.0037(6)
C23 0.0179(6) 0.0586(10) 0.0239(7) -0.0073(7) 0.0039(5) -0.0098(6)
C22 0.0654(11) 0.0349(8) 0.0312(8) 0.0105(6) 0.0188(8) -0.0088(8)
C21 0.0528(10) 0.0416(9) 0.0401(9) 0.0145(7) 0.0078(8) 0.0213(8)
C24 0.0275(8) 0.1121(18) 0.0471(10) -0.0444(11) 0.0109(7) -0.0286(10)
C25 0.0285(8) 0.0908(15) 0.0379(9) 0.0152(9) -0.0042(7) 0.0123(9)
O2 0.0228(4) 0.0208(4) 0.0169(4) -0.0020(3) 0.0052(3) -0.0031(3)
O1 0.0195(4) 0.0177(4) 0.0221(4) -0.0053(3) 0.0046(3) -0.0059(3)
O3 0.0324(5) 0.0226(5) 0.0261(5) -0.0104(4) 0.0047(4) -0.0080(4)

loop_
_atom_type_symbol
_atom_type_description
_atom_type_scat_dispersion_real
_atom_type_scat_dispersion_imag
_atom_type_scat_source
C C 0.0181 0.0091 'International Tables Vol C Tables 4.2.6.8 and 6.1.1.4'
H H 0.0000 0.0000 'International Tables Vol C Tables 4.2.6.8 and 6.1.1.4'
O O 0.0492 0.0322 'International Tables Vol C Tables 4.2.6.8 and 6.1.1.4'
Si Si 0.2541 0.3302 'International Tables Vol C Tables 4.2.6.8 and 6.1.1.4'
P P 0.2955 0.4335 'International Tables Vol C Tables 4.2.6.8 and 6.1.1.4'
Ni Ni -3.0029 0.5091 'International Tables Vol C Tables 4.2.6.8 and 6.1.1.4'

loop_
_geom_angle_atom_site_label_1
_geom_angle_atom_site_label_2
_geom_angle_atom_site_label_3
_geom_angle
_geom_angle_publ_flag
O3 NI1 C1 179.12(5) y
O3 NI1 P2 97.96(3) y
C1 NI1 P2 81.99(4) y
O3 NI1 P1 97.91(3) y
C1 NI1 P1 82.13(4) y
P2 NI1 P1 164.110(15 y
O1 P1 C13 103.22(5) y
O1 P1 C10 101.66(5) y
C13 P1 C10 107.46(6) y
O1 P1 NI1 106.56(3) y
C13 P1 NI1 117.65(4) y
C10 P1 NI1 118.00(4) y
O2 P2 C20 102.34(6) y
O2 P2 C23 101.59(6) y
C20 P2 C23 107.38(8) y
O2 P2 NI1 106.83(3) y
C20 P2 NI1 117.44(5) y
C23 P2 NI1 118.74(5) y
O3 SI1 C7 109.51(7) y
O3 SI1 C9 113.05(6) y
C7 SI1 C9 105.94(9) y
O3 SI1 C8 113.56(6) y
C7 SI1 C8 107.14(8) y
C9 SI1 C8 107.21(8) y
C5 C6 O1 118.59(11) y
C5 C6 C1 123.69(11) y
O1 C6 C1 117.72(10) y
C3 C2 O2 118.85(11) y
C3 C2 C1 123.75(11) y
O2 C2 C1 117.40(10) y
C6 C1 C2 115.13(11) y
C6 C1 NI1 122.33(9) y
C2 C1 NI1 122.54(9) y
C6 C5 C4 118.12(11) y
C6 C5 H5 120.9 ?
C4 C5 H5 120.9 ?
C2 C3 C4 118.23(12) y
C2 C3 H3 120.9 ?
C4 C3 H3 120.9 ?
C3 C4 C5 121.07(11) y
C3 C4 H4 119.5 ?
C5 C4 H4 119.5 ?
SI1 C8 H8A 109.5 ?
SI1 C8 H8B 109.5 ?
H8A C8 H8B 109.5 ?
SI1 C8 H8C 109.5 ?
H8A C8 H8C 109.5 ?
H8B C8 H8C 109.5 ?
SI1 C7 H7A 109.5 ?
SI1 C7 H7B 109.5 ?
H7A C7 H7B 109.5 ?
SI1 C7 H7C 109.5 ?
H7A C7 H7C 109.5 ?
H7B C7 H7C 109.5 ?
SI1 C9 H9A 109.5 ?
SI1 C9 H9B 109.5 ?
H9A C9 H9B 109.5 ?
SI1 C9 H9C 109.5 ?
H9A C9 H9C 109.5 ?
H9B C9 H9C 109.5 ?
C13 C15 H15A 109.5 ?
C13 C15 H15B 109.5 ?
H15A C15 H15B 109.5 ?
C13 C15 H15C 109.5 ?
H15A C15 H15C 109.5 ?
H15B C15 H15C 109.5 ?
C10 C11 H11A 109.5 ?
C10 C11 H11B 109.5 ?
H11A C11 H11B 109.5 ?
C10 C11 H11C 109.5 ?
H11A C11 H11C 109.5 ?
H11B C11 H11C 109.5 ?
C15 C13 C14 111.54(12) y
C15 C13 P1 114.41(9) y
C14 C13 P1 108.78(9) y
C15 C13 H13 107.3 ?
C14 C13 H13 107.3 ?
P1 C13 H13 107.3 ?
C13 C14 H14A 109.5 ?
C13 C14 H14B 109.5 ?
H14A C14 H14B 109.5 ?
C13 C14 H14C 109.5 ?
H14A C14 H14C 109.5 ?
H14B C14 H14C 109.5 ?
C12 C10 C11 111.33(12) y
C12 C10 P1 110.58(9) y
C11 C10 P1 108.73(9) y
C12 C10 H10 108.7 ?
C11 C10 H10 108.7 ?
P1 C10 H10 108.7 ?
C10 C12 H12A 109.5 ?
C10 C12 H12B 109.5 ?
H12A C12 H12B 109.5 ?
C10 C12 H12C 109.5 ?
H12A C12 H12C 109.5 ?
H12B C12 H12C 109.5 ?
C21 C20 C22 110.99(13) y
C21 C20 P2 108.87(10) y
C22 C20 P2 113.61(11) y
C21 C20 H20 107.7 ?
C22 C20 H20 107.7 ?
P2 C20 H20 107.7 ?
C25 C23 C24 112.59(16) y
C25 C23 P2 109.26(11) y
C24 C23 P2 109.83(12) y
C25 C23 H23 108.4 ?
C24 C23 H23 108.4 ?
P2 C23 H23 108.4 ?
C20 C22 H22A 109.5 ?
C20 C22 H22B 109.5 ?
H22A C22 H22B 109.5 ?
C20 C22 H22C 109.5 ?
H22A C22 H22C 109.5 ?
H22B C22 H22C 109.5 ?
C20 C21 H21A 109.5 ?
C20 C21 H21B 109.5 ?
H21A C21 H21B 109.5 ?
C20 C21 H21C 109.5 ?
H21A C21 H21C 109.5 ?
H21B C21 H21C 109.5 ?
C23 C24 H24A 109.5 ?
C23 C24 H24B 109.5 ?
H24A C24 H24B 109.5 ?
C23 C24 H24C 109.5 ?
H24A C24 H24C 109.5 ?
H24B C24 H24C 109.5 ?
C23 C25 H25A 109.5 ?
C23 C25 H25B 109.5 ?
H25A C25 H25B 109.5 ?
C23 C25 H25C 109.5 ?
H25A C25 H25C 109.5 ?
H25B C25 H25C 109.5 ?
C2 O2 P2 111.22(7) y
C6 O1 P1 111.06(7) y
SI1 O3 NI1 159.68(7) y

loop_
_geom_bond_atom_site_label_1
_geom_bond_atom_site_label_2
_geom_bond_distance
_geom_bond_publ_flag
Ni1 O3 1.8482(9) y
Ni1 C1 1.8762(12) y
Ni1 P2 2.1530(3) y
Ni1 P1 2.1566(3) y
P1 O1 1.6539(9) y
P1 C13 1.8247(13) y
P1 C10 1.8280(13) y
P2 O2 1.6521(9) y
P2 C20 1.8226(14) y
P2 C23 1.8223(14) y
Si1 O3 1.5843(9) y
Si1 C7 1.8691(16) y
Si1 C9 1.8744(16) y
Si1 C8 1.8784(15) y
C6 C5 1.3871(17) y
C6 O1 1.3938(15) y
C6 C1 1.3970(17) y
C2 C3 1.3854(17) y
C2 O2 1.3923(15) y
C2 C1 1.4002(17) y
C5 C4 1.3952(18) y
C5 H5 0.9500 ?
C3 C4 1.3880(19) y
C3 H3 0.9500 ?
C4 H4 0.9500 ?
C8 H8a 0.9800 ?
C8 H8b 0.9800 ?
C8 H8c 0.9800 ?
C7 H7a 0.9800 ?
C7 H7b 0.9800 ?
C7 H7c 0.9800 ?
C9 H9a 0.9800 ?
C9 H9b 0.9800 ?
C9 H9c 0.9800 ?
C15 C13 1.5291(18) y
C15 H15a 0.9800 ?
C15 H15b 0.9800 ?
C15 H15c 0.9800 ?
C11 C10 1.5334(19) y
C11 H11a 0.9800 ?
C11 H11b 0.9800 ?
C11 H11c 0.9800 ?
C13 C14 1.532(2) y
C13 H13 1.0000 ?
C14 H14a 0.9800 ?
C14 H14b 0.9800 ?
C14 H14c 0.9800 ?
C10 C12 1.5302(18) y
C10 H10 1.0000 ?
C12 H12a 0.9800 ?
C12 H12b 0.9800 ?
C12 H12c 0.9800 ?
C20 C21 1.524(2) y
C20 C22 1.5304(19) y
C20 H20 1.0000 ?
C23 C25 1.532(3) y
C23 C24 1.532(2) y
C23 H23 1.0000 ?
C22 H22a 0.9800 ?
C22 H22b 0.9800 ?
C22 H22c 0.9800 ?
C21 H21a 0.9800 ?
C21 H21b 0.9800 ?
C21 H21c 0.9800 ?
C24 H24a 0.9800 ?
C24 H24b 0.9800 ?
C24 H24c 0.9800 ?
C25 H25a 0.9800 ?
C25 H25b 0.9800 ?
C25 H25c 0.9800 ?

loop_
_geom_torsion_atom_site_label_1
_geom_torsion_atom_site_label_2
_geom_torsion_atom_site_label_3
_geom_torsion_atom_site_label_4
_geom_torsion
_geom_torsion_publ_flag
C5 C6 C1 C2 -1.17(18) y
O1 C6 C1 C2 178.65(10) y
C5 C6 C1 NI1 178.36(9) y
O1 C6 C1 NI1 -1.83(15) y
C3 C2 C1 C6 1.07(18) y
O2 C2 C1 C6 -178.80(10) y
C3 C2 C1 NI1 -178.45(10) y
O2 C2 C1 NI1 1.68(16) y
P2 NI1 C1 C6 179.66(10) y
P1 NI1 C1 C6 -1.04(9) y
P2 NI1 C1 C2 -0.85(10) y
P1 NI1 C1 C2 178.45(10) y
O1 C6 C5 C4 -179.14(11) y
C1 C6 C5 C4 0.68(18) y
O2 C2 C3 C4 179.38(11) y
C1 C2 C3 C4 -0.48(19) y
C2 C3 C4 C5 -0.09(19) y
C6 C5 C4 C3 -0.01(18) y
O1 P1 C13 C15 -52.52(11) y
C10 P1 C13 C15 54.42(12) y
NI1 P1 C13 C15 -169.49(9) y
O1 P1 C13 C14 72.94(10) y
C10 P1 C13 C14 179.88(10) y
NI1 P1 C13 C14 -44.04(11) y
O1 P1 C10 C12 170.93(9) y
C13 P1 C10 C12 62.90(11) y
NI1 P1 C10 C12 -73.00(10) y
O1 P1 C10 C11 -66.54(10) y
C13 P1 C10 C11 -174.58(9) y
NI1 P1 C10 C11 49.52(10) y
O2 P2 C20 C21 -69.75(11) y
C23 P2 C20 C21 -176.25(10) y
NI1 P2 C20 C21 46.84(11) y
O2 P2 C20 C22 54.47(12) y
C23 P2 C20 C22 -52.03(13) y
NI1 P2 C20 C22 171.06(10) y
O2 P2 C23 C25 65.95(12) y
C20 P2 C23 C25 172.98(11) y
NI1 P2 C23 C25 -50.77(12) y
O2 P2 C23 C24 -170.09(13) y
C20 P2 C23 C24 -63.06(14) y
NI1 P2 C23 C24 73.19(14) y
C3 C2 O2 P2 178.60(9) y
C1 C2 O2 P2 -1.52(13) y
C20 P2 O2 C2 124.82(9) y
C23 P2 O2 C2 -124.26(9) y
NI1 P2 O2 C2 0.83(8) y
C5 C6 O1 P1 -175.80(9) y
C1 C6 O1 P1 4.37(13) y
C13 P1 O1 C6 -129.20(8) y
C10 P1 O1 C6 119.51(8) y
NI1 P1 O1 C6 -4.65(8) y
C7 SI1 O3 NI1 171.91(18) y
C9 SI1 O3 NI1 -70.2(2) y
C8 SI1 O3 NI1 52.2(2) y
P2 NI1 O3 SI1 -89.26(18) y
P1 NI1 O3 SI1 91.68(18) y
